data_2211167
loop_
_publ_author_name
'Jin-Hao Zhao'
'Jing-Li Cheng'
'Yan-Kun Huang'
'Guo-Nian Zhu'

_publ_section_title
;
 2-(4-Chlorophenyl)-3-methyl-<i>N</i>-(thiazol-2-yl)butanamide
;
_journal_coeditor_code RN2012
_journal_issue 11
_journal_name_full 'Acta Crystallographica Section E'
_journal_page_first o4840
_journal_page_last o4841
_journal_paper_doi 10.1107/S160053680604013X
_journal_volume 62
_journal_year 2006
_chemical_formula_iupac 'C14 H15 Cl N2 O S'
_chemical_formula_moiety 'C14 H15 Cl N2 O S'
_chemical_formula_sum 'C14 H15 Cl N2 O S'
_chemical_formula_weight 294.80
_chemical_name_systematic
;
2-(4-Chlorophenyl)-3-methyl-N-(thiazol-2-yl)butanamide
;
_space_group_IT_number 15
_symmetry_cell_setting monoclinic
_symmetry_space_group_name_Hall '-C 2yc'
_symmetry_space_group_name_H-M 'C 1 2/c 1'
_cell_angle_alpha 90.0000
_cell_angle_beta 91.497(14)
_cell_angle_gamma 90.0000
_cell_formula_units_Z 8
_cell_length_a 14.925(6)
_cell_length_b 17.712(10)
_cell_length_c 11.214(4)
_cell_measurement_reflns_used 10387
_cell_measurement_temperature 298.0(10)
_cell_measurement_theta_max 27.5
_cell_measurement_theta_min 3.2
_cell_volume 2963(2)
_computing_cell_refinement PROCESS-AUTO
_computing_data_collection 'PROCESS-AUTO (Rigaku, 1998)'
_computing_data_reduction 'CrystalStructure (Rigaku/MSC, 2004)'
_computing_molecular_graphics 'ORTEP-3 for Windows (Farrugia, 1997)'
_computing_publication_material CrystalStructure
_computing_structure_refinement 'CRYSTALS (Betteridge <i>et al.</i>,  2003);'
_computing_structure_solution 'SIR97 (Altomare <i>et al.</i>,  1993)'
_diffrn_detector_area_resol_mean 10.00
_diffrn_measured_fraction_theta_full 0.997
_diffrn_measured_fraction_theta_max 0.997
_diffrn_measurement_device_type 'Rigaku R-AXIS RAPID'
_diffrn_measurement_method \w
_diffrn_radiation_type 'Mo K\a'
_diffrn_radiation_wavelength 0.71075
_diffrn_reflns_av_R_equivalents 0.031
_diffrn_reflns_limit_h_max 19
_diffrn_reflns_limit_h_min -19
_diffrn_reflns_limit_k_max 22
_diffrn_reflns_limit_k_min -22
_diffrn_reflns_limit_l_max 13
_diffrn_reflns_limit_l_min -14
_diffrn_reflns_number 14487
_diffrn_reflns_theta_full 27.47
_diffrn_reflns_theta_max 27.47
_exptl_absorpt_coefficient_mu 0.392
_exptl_absorpt_correction_T_max 0.896
_exptl_absorpt_correction_T_min 0.863
_exptl_absorpt_correction_type multi-scan
_exptl_absorpt_process_details '(ABSCOR; Higashi, 1995)'
_exptl_crystal_colour colourless
_exptl_crystal_density_diffrn 1.321
_exptl_crystal_density_method 'not measured'
_exptl_crystal_description needle
_exptl_crystal_F_000 1232.00
_exptl_crystal_size_max 0.39
_exptl_crystal_size_mid 0.32
_exptl_crystal_size_min 0.28
_refine_diff_density_max 0.27
_refine_diff_density_min -0.30
_refine_ls_extinction_coef 62(17)
_refine_ls_extinction_method 'Larson (1970), eq. 22'
_refine_ls_goodness_of_fit_ref 1.005
_refine_ls_hydrogen_treatment constr
_refine_ls_number_parameters 173
_refine_ls_number_reflns 3382
_refine_ls_R_factor_gt 0.0378
_refine_ls_shift/su_max 0.0000
_refine_ls_structure_factor_coef Fsqd
_refine_ls_weighting_details 'w = 1/[0.0004Fo^2^ + \s(Fo^2^)]/(4Fo^2^)'
_refine_ls_weighting_scheme calc
_refine_ls_wR_factor_ref 0.0978
_reflns_number_gt 2063
_reflns_number_total 3382
_reflns_threshold_expression F^2^>2.0\s(F^2^)
_cod_data_source_file rn2012.cif
_cod_data_source_block I
_cod_database_code 2211167
_cod_database_fobs_code 2211167

loop_
_symmetry_equiv_pos_site_id
_symmetry_equiv_pos_as_xyz
1 +x,+y,+z
2 -x,+y,1/2-z
3 -x,-y,-z
4 +x,-y,1/2+z
5 1/2+x,1/2+y,+z
6 1/2-x,1/2+y,1/2-z
7 1/2-x,1/2-y,-z
8 1/2+x,1/2-y,1/2+z

loop_
_atom_site_type_symbol
_atom_site_label
_atom_site_fract_x
_atom_site_fract_y
_atom_site_fract_z
_atom_site_U_iso_or_equiv
_atom_site_adp_type
_atom_site_calc_flag
_atom_site_refinement_flags
_atom_site_occupancy
Cl Cl1 0.02854(4) -0.18695(4) 0.07038(6) 0.1057(2) Uani d . 1.00
S S1 0.49072(3) 0.10968(3) -0.09363(3) 0.06327(15) Uani d . 1.00
O O1 0.31766(6) 0.09566(8) -0.03684(9) 0.0671(4) Uani d . 1.00
N N1 0.56881(8) 0.10153(9) 0.11245(11) 0.0552(4) Uani d . 1.00
N N2 0.41237(8) 0.09527(8) 0.12263(10) 0.0499(4) Uani d . 1.00
C C1 0.63402(11) 0.10903(12) 0.02852(14) 0.0662(5) Uani d . 1.00
C C2 0.60501(11) 0.11407(12) -0.08444(14) 0.0691(6) Uani d . 1.00
C C3 0.49024(10) 0.10126(10) 0.05887(12) 0.0460(4) Uani d . 1.00
C C4 0.32915(10) 0.09375(10) 0.07116(12) 0.0506(4) Uani d . 1.00
C C5 0.25170(10) 0.09162(10) 0.15649(12) 0.0497(4) Uani d . 1.00
C C6 0.19969(11) 0.16629(11) 0.14601(14) 0.0568(5) Uani d . 1.00
C C7 0.26035(13) 0.23379(12) 0.17026(18) 0.0784(7) Uani d . 1.00
C C8 0.12099(12) 0.16759(12) 0.22941(19) 0.0812(7) Uani d . 1.00
C C9 0.19540(9) 0.02216(10) 0.13468(12) 0.0473(4) Uani d . 1.00
C C10 0.19315(11) -0.03496(12) 0.21785(13) 0.0578(5) Uani d . 1.00
C C11 0.14208(12) -0.09857(12) 0.19990(17) 0.0686(6) Uani d . 1.00
C C12 0.09282(12) -0.10628(12) 0.09502(18) 0.0645(6) Uani d . 1.00
C C13 0.09383(12) -0.05083(12) 0.01060(16) 0.0631(6) Uani d . 1.00
C C14 0.14415(10) 0.01307(11) 0.03022(13) 0.0552(5) Uani d . 1.00
H H1 0.6947 0.1105 0.0495 0.079 Uiso c R 1.00
H H2 0.6419 0.1193 -0.1495 0.083 Uiso c R 1.00
H H5 0.2772 0.0884 0.2378 0.060 Uiso c R 1.00
H H6 0.1758 0.1705 0.0640 0.068 Uiso c R 1.00
H H10 0.2272 -0.0303 0.2881 0.069 Uiso c R 1.00
H H11 0.1407 -0.1361 0.2579 0.082 Uiso c R 1.00
H H13 0.0605 -0.0563 -0.0601 0.076 Uiso c R 1.00
H H14 0.1440 0.0509 -0.0273 0.066 Uiso c R 1.00
H H71 0.3097 0.2325 0.1171 0.094 Uiso c R 1.00
H H72 0.2827 0.2320 0.2513 0.094 Uiso c R 1.00
H H73 0.2270 0.2796 0.1577 0.094 Uiso c R 1.00
H H81 0.0863 0.2125 0.2153 0.097 Uiso c R 1.00
H H82 0.1430 0.1671 0.3106 0.097 Uiso c R 1.00
H H83 0.0840 0.1240 0.2149 0.097 Uiso c R 1.00
H H201 0.4170 0.0924 0.1991 0.060 Uiso c R 1.00

loop_
_atom_site_aniso_label
_atom_site_aniso_U_11
_atom_site_aniso_U_22
_atom_site_aniso_U_33
_atom_site_aniso_U_12
_atom_site_aniso_U_13
_atom_site_aniso_U_23
Cl1 0.1118(5) 0.0736(4) 0.1320(5) -0.0245(3) 0.0097(4) -0.0192(3)
S1 0.0515(2) 0.1014(4) 0.0370(2) 0.0032(2) 0.00220(18) 0.0027(2)
O1 0.0457(6) 0.1180(12) 0.0374(5) -0.0056(6) -0.0038(4) 0.0025(6)
N1 0.0392(6) 0.0846(12) 0.0415(6) 0.0007(7) 0.0002(5) 0.0016(6)
N2 0.0389(6) 0.0762(11) 0.0345(5) -0.0028(6) -0.0008(5) 0.0016(6)
C1 0.0371(8) 0.1064(17) 0.0553(9) 0.0030(9) 0.0049(7) 0.0043(10)
C2 0.0509(9) 0.1073(18) 0.0498(9) 0.0042(10) 0.0127(7) 0.0059(10)
C3 0.0435(8) 0.0564(11) 0.0381(7) 0.0001(7) -0.0009(6) 0.0002(7)
C4 0.0417(8) 0.0704(13) 0.0394(7) -0.0031(8) -0.0025(6) 0.0012(7)
C5 0.0402(8) 0.0735(14) 0.0352(7) -0.0029(8) -0.0024(6) 0.0019(7)
C6 0.0497(9) 0.0674(14) 0.0530(9) -0.0029(9) -0.0003(7) 0.0003(8)
C7 0.0824(13) 0.0727(17) 0.0800(13) -0.0085(11) 0.0018(10) 0.0010(11)
C8 0.0675(12) 0.0824(18) 0.0946(14) 0.0074(11) 0.0234(10) -0.0067(12)
C9 0.0372(7) 0.0654(12) 0.0394(7) 0.0043(7) 0.0020(6) 0.0018(7)
C10 0.0546(10) 0.0718(14) 0.0468(8) 0.0074(9) -0.0021(7) 0.0054(8)
C11 0.0739(12) 0.0626(14) 0.0696(11) 0.0066(11) 0.0085(9) 0.0121(10)
C12 0.0575(10) 0.0614(14) 0.0751(12) -0.0001(9) 0.0078(9) -0.0099(10)
C13 0.0550(10) 0.0750(16) 0.0591(10) 0.0001(10) -0.0051(8) -0.0107(10)
C14 0.0487(8) 0.0707(14) 0.0459(8) 0.0007(9) -0.0045(7) 0.0041(8)

loop_
_atom_type_symbol
_atom_type_description
_atom_type_scat_dispersion_real
_atom_type_scat_dispersion_imag
_atom_type_scat_source
C C 0.003 0.002 'International Tables Vol C Tables 4.2.6.8 and 6.1.1.4'
H H 0.000 0.000 'International Tables Vol C Tables 4.2.6.8 and 6.1.1.4'
Cl Cl 0.148 0.159 'International Tables Vol C Tables 4.2.6.8 and 6.1.1.4'
N N 0.006 0.003 'International Tables Vol C Tables 4.2.6.8 and 6.1.1.4'
O O 0.011 0.006 'International Tables Vol C Tables 4.2.6.8 and 6.1.1.4'
S S 0.125 0.123 'International Tables Vol C Tables 4.2.6.8 and 6.1.1.4'

loop_
_geom_angle_atom_site_label_1
_geom_angle_atom_site_label_2
_geom_angle_atom_site_label_3
_geom_angle
C2 S1 C3 88.51(7)
C1 N1 C3 109.18(12)
C3 N2 C4 123.61(11)
N1 C1 C2 116.01(14)
S1 C2 C1 110.73(12)
S1 C3 N1 115.57(11)
S1 C3 N2 123.13(10)
N1 C3 N2 121.29(13)
O1 C4 N2 121.72(13)
O1 C4 C5 122.44(13)
N2 C4 C5 115.82(12)
C4 C5 C6 108.75(13)
C4 C5 C9 110.38(13)
C6 C5 C9 114.33(12)
C5 C6 C7 111.47(14)
C5 C6 C8 111.27(15)
C7 C6 C8 110.13(16)
C5 C9 C10 120.90(13)
C5 C9 C14 121.55(14)
C10 C9 C14 117.55(15)
C9 C10 C11 121.81(15)
C10 C11 C12 119.26(18)
Cl1 C12 C11 119.81(16)
Cl1 C12 C13 119.81(15)
C11 C12 C13 120.38(18)
C12 C13 C14 119.87(16)
C9 C14 C13 121.11(16)
C3 N2 H201 118.2
C4 N2 H201 118.2
N1 C1 H1 122.0
C2 C1 H1 122.0
S1 C2 H2 124.6
C1 C2 H2 124.6
C4 C5 H5 107.7
C6 C5 H5 107.7
C9 C5 H5 107.7
C5 C6 H6 107.9
C7 C6 H6 107.9
C8 C6 H6 107.9
C6 C7 H71 109.5
C6 C7 H72 109.5
C6 C7 H73 109.5
H71 C7 H72 109.5
H71 C7 H73 109.5
H72 C7 H73 109.5
C6 C8 H81 109.5
C6 C8 H82 109.5
C6 C8 H83 109.5
H81 C8 H82 109.5
H81 C8 H83 109.5
H82 C8 H83 109.5
C9 C10 H10 119.1
C11 C10 H10 119.1
C10 C11 H11 120.4
C12 C11 H11 120.4
C12 C13 H13 120.1
C14 C13 H13 120.1
C9 C14 H14 119.4
C13 C14 H14 119.4

loop_
_geom_bond_atom_site_label_1
_geom_bond_atom_site_label_2
_geom_bond_distance
Cl1 C12 1.739(2)
S1 C2 1.7079(17)
S1 C3 1.7168(15)
O1 C4 1.2192(17)
N1 C1 1.378(2)
N1 C3 1.3036(18)
N2 C3 1.3844(19)
N2 C4 1.3561(18)
C1 C2 1.331(2)
C4 C5 1.520(2)
C5 C6 1.536(2)
C5 C9 1.506(2)
C6 C7 1.520(2)
C6 C8 1.521(2)
C9 C10 1.377(2)
C9 C14 1.392(2)
C10 C11 1.372(2)
C11 C12 1.377(2)
C12 C13 1.364(2)
C13 C14 1.373(2)
N2 H201 0.860
C1 H1 0.930
C2 H2 0.930
C5 H5 0.980
C6 H6 0.980
C7 H71 0.960
C7 H72 0.960
C7 H73 0.960
C8 H81 0.960
C8 H82 0.960
C8 H83 0.960
C10 H10 0.930
C11 H11 0.930
C13 H13 0.930
C14 H14 0.930

loop_
_geom_contact_atom_site_label_1
_geom_contact_atom_site_label_2
_geom_contact_distance
_geom_contact_site_symmetry_2
S1 S1 3.5251(4) 2_654
O1 C7 3.554(2) 7_555
O1 C10 3.4510(19) 4_554
N1 N2 2.9788(16) 2_655
N2 N1 2.9788(16) 2_655
C7 O1 3.554(2) 7_555
C7 C11 3.598(3) 6_555
C10 O1 3.4510(19) 4_555
C11 C7 3.598(3) 6_545
C13 C13 3.333(2) 3_555
Cl1 H6 3.379 3_555
Cl1 H11 3.340 2_555
Cl1 H14 3.550 3_555
Cl1 H82 3.433 4_554
S1 H2 3.457 2_654
O1 H10 2.623 4_554
O1 H11 3.531 4_554
O1 H73 2.668 7_555
N1 H5 2.821 2_655
N1 H72 3.523 2_655
N1 H201 2.125 2_655
N2 H201 3.196 2_655
C1 H5 2.929 2_655
C1 H72 3.496 2_655
C1 H201 3.181 2_655
C3 H201 3.018 2_655
C4 H73 3.494 7_555
C5 H1 3.388 2_655
C6 H71 3.453 7_555
C7 H6 3.288 7_555
C7 H11 2.843 6_555
C7 H71 3.415 7_555
C8 H13 3.222 4_555
C8 H81 3.269 2_555
C8 H83 3.232 2_555
C9 H1 3.557 3_655
C9 H2 3.489 3_655
C10 H2 2.996 3_655
C10 H14 2.983 4_555
C11 H2 3.308 3_655
C11 H14 3.173 4_555
C11 H72 3.246 6_545
C11 H73 3.297 6_545
C12 H82 3.466 4_554
C13 H1 3.413 3_655
C13 H10 3.537 4_554
C13 H13 3.046 3_555
C13 H14 3.559 3_555
C13 H82 3.145 4_554
C13 H83 3.560 4_554
C14 H1 3.389 3_655
C14 H10 3.029 4_554
C14 H13 3.175 3_555
H1 C5 3.388 2_655
H1 C9 3.557 3_655
H1 C13 3.413 3_655
H1 C14 3.389 3_655
H1 H5 2.442 2_655
H1 H10 3.283 2_655
H1 H72 3.113 2_655
H1 H82 3.023 2_655
H1 H201 3.328 2_655
H2 S1 3.457 2_654
H2 C9 3.489 3_655
H2 C10 2.996 3_655
H2 C11 3.308 3_655
H2 H10 2.979 3_655
H2 H11 3.506 3_655
H2 H72 3.566 8_554
H2 H73 3.105 8_554
H2 H81 3.435 8_554
H5 N1 2.821 2_655
H5 C1 2.929 2_655
H5 H1 2.442 2_655
H6 Cl1 3.379 3_555
H6 C7 3.288 7_555
H6 H11 3.513 4_554
H6 H71 2.674 7_555
H6 H73 3.043 7_555
H10 O1 2.623 4_555
H10 C13 3.537 4_555
H10 C14 3.029 4_555
H10 H1 3.283 2_655
H10 H2 2.979 3_655
H10 H13 3.415 4_555
H10 H14 2.469 4_555
H10 H73 3.487 6_545
H11 Cl1 3.340 2_555
H11 O1 3.531 4_555
H11 C7 2.843 6_545
H11 H2 3.506 3_655
H11 H6 3.513 4_555
H11 H14 2.841 4_555
H11 H71 2.807 6_545
H11 H72 2.605 6_545
H11 H73 2.633 6_545
H13 C8 3.222 4_554
H13 C13 3.046 3_555
H13 C14 3.175 3_555
H13 H10 3.415 4_554
H13 H13 3.030 3_555
H13 H14 3.231 3_555
H13 H82 2.749 4_554
H13 H83 2.985 3_555
H13 H83 2.824 4_554
H14 Cl1 3.550 3_555
H14 C10 2.983 4_554
H14 C11 3.173 4_554
H14 C13 3.559 3_555
H14 H10 2.469 4_554
H14 H11 2.841 4_554
H14 H13 3.231 3_555
H71 C6 3.453 7_555
H71 C7 3.415 7_555
H71 H6 2.674 7_555
H71 H11 2.807 6_555
H71 H71 3.197 7_555
H71 H73 3.123 7_555
H72 N1 3.523 2_655
H72 C1 3.496 2_655
H72 C11 3.246 6_555
H72 H1 3.113 2_655
H72 H2 3.566 8_455
H72 H11 2.605 6_555
H73 O1 2.668 7_555
H73 C4 3.494 7_555
H73 C11 3.297 6_555
H73 H2 3.105 8_455
H73 H6 3.043 7_555
H73 H10 3.487 6_555
H73 H11 2.633 6_555
H73 H71 3.123 7_555
H81 C8 3.269 2_555
H81 H2 3.435 8_455
H81 H81 2.710 2_555
H81 H82 3.520 2_555
H81 H83 3.104 2_555
H82 Cl1 3.433 4_555
H82 C12 3.466 4_555
H82 C13 3.145 4_555
H82 H1 3.023 2_655
H82 H13 2.749 4_555
H82 H81 3.520 2_555
H82 H83 3.477 2_555
H83 C8 3.232 2_555
H83 C13 3.560 4_555
H83 H13 2.985 3_555
H83 H13 2.824 4_555
H83 H81 3.104 2_555
H83 H82 3.477 2_555
H83 H83 2.648 2_555
H201 N1 2.125 2_655
H201 N2 3.196 2_655
H201 C1 3.181 2_655
H201 C3 3.018 2_655
H201 H1 3.328 2_655
H201 H201 2.700 2_655

loop_
_geom_hbond_atom_site_label_D
_geom_hbond_atom_site_label_H
_geom_hbond_atom_site_label_A
_geom_hbond_site_symmetry_A
_geom_hbond_distance_DH
_geom_hbond_distance_HA
_geom_hbond_distance_DA
_geom_hbond_angle_DHA
_geom_hbond_publ_flag
N2 H201 N1 2_655 0.860 2.125 2.9788(16) 172.1 yes

loop_
_geom_torsion_atom_site_label_1
_geom_torsion_atom_site_label_2
_geom_torsion_atom_site_label_3
_geom_torsion_atom_site_label_4
_geom_torsion
C2 S1 C3 N1 -0.12(15)
C2 S1 C3 N2 179.25(16)
C3 S1 C2 C1 0.05(14)
C1 N1 C3 S1 0.2(2)
C1 N1 C3 N2 -179.23(16)
C3 N1 C1 C2 -0.1(2)
C3 N2 C4 O1 1.9(2)
C3 N2 C4 C5 -176.51(15)
C4 N2 C3 S1 1.5(2)
C4 N2 C3 N1 -179.13(16)
N1 C1 C2 S1 0.0(2)
O1 C4 C5 C6 -65.6(2)
O1 C4 C5 C9 60.6(2)
N2 C4 C5 C6 112.83(15)
N2 C4 C5 C9 -120.99(15)
C4 C5 C6 C7 -56.71(17)
C4 C5 C6 C8 179.93(13)
C4 C5 C9 C10 111.76(16)
C4 C5 C9 C14 -68.03(18)
C6 C5 C9 C10 -125.27(16)
C6 C5 C9 C14 54.95(19)
C9 C5 C6 C7 179.44(13)
C9 C5 C6 C8 56.07(18)
C5 C9 C10 C11 179.77(16)
C5 C9 C14 C13 179.27(15)
C10 C9 C14 C13 -0.5(2)
C14 C9 C10 C11 -0.4(2)
C9 C10 C11 C12 1.1(2)
C10 C11 C12 Cl1 179.43(14)
C10 C11 C12 C13 -0.9(2)
Cl1 C12 C13 C14 179.64(14)
C11 C12 C13 C14 0.0(2)
C12 C13 C14 C9 0.8(2)

loop_
_cod_related_entry_id
_cod_related_entry_database
_cod_related_entry_code
1 ChemSpider 3513203
